data_4515779
loop_
_publ_author_name
'Lad, Bapurao Sudam'
'Katukojvala, Sreenivas'

_publ_section_title
;
 Piano-Stool Rhodium Enalcarbenoids: Application to Catalyst-Controlled
 Metal-Templated Annulations of Diazoenals and 1,3-Dicarbonyls
;
_journal_issue 12
_journal_name_full 'ACS Catalysis'
_journal_page_first 11807
_journal_paper_doi 10.1021/acscatal.8b03865
_journal_volume 8
_journal_year 2018
_chemical_formula_moiety 'C12 H14 O5'
_chemical_formula_sum 'C12 H14 O5'
_chemical_formula_weight 238.23
_space_group_crystal_system triclinic
_space_group_IT_number 2
_space_group_name_Hall '-P 1'
_space_group_name_H-M_alt 'P -1'
_atom_sites_solution_hydrogens geom
_audit_creation_method SHELXL-2016/6
_cell_angle_alpha 82.491(7)
_cell_angle_beta 89.314(7)
_cell_angle_gamma 82.461(7)
_cell_formula_units_Z 2
_cell_length_a 5.8118(8)
_cell_length_b 7.6603(10)
_cell_length_c 13.506(2)
_cell_measurement_reflns_used 7637
_cell_measurement_temperature 140(2)
_cell_measurement_theta_max 2.93
_cell_measurement_theta_min 25.05
_cell_volume 590.97(14)
_computing_structure_refinement 'SHELXL-2016/6 (Sheldrick, 2016)'
_computing_structure_solution 'SHELXT 2014/5 (Sheldrick, 2014)'
_diffrn_ambient_temperature 140(2)
_diffrn_measured_fraction_theta_full 0.996
_diffrn_measured_fraction_theta_max 0.996
_diffrn_measurement_device_type 'Bruker APEX-II CCD'
_diffrn_measurement_method '\f and \w scans'
_diffrn_radiation_type MoK\a
_diffrn_radiation_wavelength 0.71073
_diffrn_reflns_av_R_equivalents 0.0431
_diffrn_reflns_av_unetI/netI 0.0224
_diffrn_reflns_Laue_measured_fraction_full 0.996
_diffrn_reflns_Laue_measured_fraction_max 0.996
_diffrn_reflns_limit_h_max 6
_diffrn_reflns_limit_h_min -6
_diffrn_reflns_limit_k_max 9
_diffrn_reflns_limit_k_min -9
_diffrn_reflns_limit_l_max 16
_diffrn_reflns_limit_l_min -16
_diffrn_reflns_number 16686
_diffrn_reflns_point_group_measured_fraction_full 0.996
_diffrn_reflns_point_group_measured_fraction_max 0.996
_diffrn_reflns_theta_full 25.065
_diffrn_reflns_theta_max 25.065
_diffrn_reflns_theta_min 2.926
_exptl_absorpt_correction_type none
_exptl_crystal_colour 'clear whiteish colourless'
_exptl_crystal_density_diffrn 1.339
_exptl_crystal_description needle
_exptl_crystal_F_000 252
_exptl_crystal_size_max 0.15
_exptl_crystal_size_mid 0.12
_exptl_crystal_size_min 0.10
_refine_diff_density_max 0.215
_refine_diff_density_min -0.207
_refine_diff_density_rms 0.038
_refine_ls_extinction_coef 0.039(8)
_refine_ls_extinction_expression Fc^*^=kFc[1+0.001xFc^2^\l^3^/sin(2\q)]^-1/4^
_refine_ls_extinction_method 'SHELXL-2016/6 (Sheldrick 2016)'
_refine_ls_goodness_of_fit_ref 1.055
_refine_ls_hydrogen_treatment constr
_refine_ls_matrix_type full
_refine_ls_number_parameters 158
_refine_ls_number_reflns 2086
_refine_ls_number_restraints 0
_refine_ls_restrained_S_all 1.055
_refine_ls_R_factor_all 0.0455
_refine_ls_R_factor_gt 0.0358
_refine_ls_shift/su_max 0.000
_refine_ls_shift/su_mean 0.000
_refine_ls_structure_factor_coef Fsqd
_refine_ls_weighting_details 'w=1/[\s^2^(Fo^2^)+(0.0402P)^2^+0.2469P] where P=(Fo^2^+2Fc^2^)/3'
_refine_ls_weighting_scheme calc
_refine_ls_wR_factor_gt 0.0858
_refine_ls_wR_factor_ref 0.0908
_reflns_Friedel_coverage 0.000
_reflns_number_gt 1785
_reflns_number_total 2086
_reflns_threshold_expression 'I > 2\s(I)'
_cod_data_source_file cs8b03865_si_003.cif
_cod_data_source_block BL_04-92
_cod_database_code 4515779
_shelx_shelxl_version_number 2016/6
_shelx_space_group_comment
;
The symmetry employed for this shelxl refinement is uniquely defined
by the following loop, which should always be used as a source of
symmetry information in preference to the above space-group names.
They are only intended as comments.
;

loop_
_space_group_symop_operation_xyz
'x, y, z'
'-x, -y, -z'

loop_
_atom_site_label
_atom_site_type_symbol
_atom_site_fract_x
_atom_site_fract_y
_atom_site_fract_z
_atom_site_U_iso_or_equiv
_atom_site_adp_type
_atom_site_occupancy
_atom_site_site_symmetry_order
_atom_site_calc_flag
_atom_site_refinement_flags_posn
_atom_site_refinement_flags_adp
O1 O 0.43843(17) 0.54646(13) 0.30667(7) 0.0241(3) Uani 1 1 d . .
O4 O 0.79567(18) 0.06197(14) 0.58230(8) 0.0298(3) Uani 1 1 d . .
O5 O 1.04435(18) 0.26508(14) 0.57186(8) 0.0268(3) Uani 1 1 d . .
O3 O -0.14109(18) 0.34406(14) 0.15666(8) 0.0279(3) Uani 1 1 d . .
O2 O -0.1324(2) 0.63252(15) 0.09779(9) 0.0342(3) Uani 1 1 d . .
C11 C 0.8527(2) 0.20281(19) 0.54444(11) 0.0226(3) Uani 1 1 d . .
C9 C 0.5350(3) 0.2796(2) 0.42559(11) 0.0228(3) Uani 1 1 d . .
H9 H 0.490665 0.168210 0.452788 0.027 Uiso 1 1 calc R U
C4 C 0.3912(3) 0.37867(19) 0.34717(11) 0.0225(3) Uani 1 1 d . .
C10 C 0.7247(3) 0.3254(2) 0.46521(11) 0.0235(3) Uani 1 1 d . .
H10 H 0.776179 0.436227 0.442236 0.028 Uiso 1 1 calc R U
C2 C 0.1319(3) 0.4857(2) 0.22590(11) 0.0229(3) Uani 1 1 d . .
C1 C 0.2785(3) 0.6096(2) 0.23340(11) 0.0235(3) Uani 1 1 d . .
C3 C 0.2060(3) 0.3378(2) 0.29931(11) 0.0239(3) Uani 1 1 d . .
H3 H 0.138113 0.230935 0.312134 0.029 Uiso 1 1 calc R U
C6 C -0.0585(3) 0.5004(2) 0.15350(11) 0.0244(4) Uani 1 1 d . .
C12 C 1.1899(3) 0.1521(2) 0.64662(12) 0.0296(4) Uani 1 1 d . .
H12A H 1.201574 0.028697 0.632965 0.044 Uiso 1 1 calc R U
H12B H 1.121992 0.161431 0.712786 0.044 Uiso 1 1 calc R U
H12C H 1.345046 0.189414 0.644861 0.044 Uiso 1 1 calc R U
C5 C 0.2998(3) 0.7884(2) 0.17964(12) 0.0291(4) Uani 1 1 d . .
H5A H 0.290565 0.874707 0.227558 0.044 Uiso 1 1 calc R U
H5B H 0.173631 0.822810 0.130650 0.044 Uiso 1 1 calc R U
H5C H 0.449379 0.785821 0.145204 0.044 Uiso 1 1 calc R U
C7 C -0.3253(3) 0.3388(2) 0.08593(12) 0.0298(4) Uani 1 1 d . .
H7A H -0.270001 0.365614 0.016689 0.036 Uiso 1 1 calc R U
H7B H -0.459762 0.427691 0.096859 0.036 Uiso 1 1 calc R U
C8 C -0.3940(3) 0.1552(2) 0.10254(14) 0.0414(5) Uani 1 1 d . .
H8A H -0.524017 0.148582 0.058221 0.062 Uiso 1 1 calc R U
H8B H -0.441050 0.128025 0.172192 0.062 Uiso 1 1 calc R U
H8C H -0.261916 0.069051 0.088072 0.062 Uiso 1 1 calc R U

loop_
_atom_site_aniso_label
_atom_site_aniso_U_11
_atom_site_aniso_U_22
_atom_site_aniso_U_33
_atom_site_aniso_U_23
_atom_site_aniso_U_13
_atom_site_aniso_U_12
O1 0.0249(6) 0.0215(6) 0.0269(6) -0.0018(4) -0.0022(4) -0.0083(4)
O4 0.0271(6) 0.0251(6) 0.0373(6) 0.0028(5) -0.0053(5) -0.0103(5)
O5 0.0235(6) 0.0245(6) 0.0339(6) -0.0021(4) -0.0060(4) -0.0096(5)
O3 0.0278(6) 0.0274(6) 0.0298(6) -0.0009(4) -0.0077(4) -0.0106(5)
O2 0.0336(7) 0.0292(7) 0.0388(7) 0.0042(5) -0.0090(5) -0.0079(5)
C11 0.0205(8) 0.0220(8) 0.0271(8) -0.0070(6) 0.0023(6) -0.0063(6)
C9 0.0229(8) 0.0198(8) 0.0264(8) -0.0036(6) 0.0026(6) -0.0049(6)
C4 0.0243(8) 0.0191(8) 0.0250(8) -0.0021(6) 0.0034(6) -0.0068(6)
C10 0.0241(8) 0.0198(8) 0.0273(8) -0.0031(6) 0.0016(6) -0.0062(6)
C2 0.0225(8) 0.0228(8) 0.0244(7) -0.0040(6) 0.0015(6) -0.0055(6)
C1 0.0245(8) 0.0229(8) 0.0235(7) -0.0028(6) 0.0011(6) -0.0044(6)
C3 0.0227(8) 0.0224(8) 0.0277(8) -0.0035(6) 0.0021(6) -0.0070(6)
C6 0.0232(8) 0.0248(8) 0.0256(8) -0.0020(6) 0.0019(6) -0.0063(6)
C12 0.0233(8) 0.0298(9) 0.0361(9) -0.0041(7) -0.0063(7) -0.0043(7)
C5 0.0330(9) 0.0244(8) 0.0309(8) -0.0007(6) -0.0003(7) -0.0101(7)
C7 0.0264(8) 0.0369(9) 0.0280(8) -0.0047(7) -0.0059(6) -0.0098(7)
C8 0.0455(11) 0.0439(11) 0.0396(10) -0.0058(8) -0.0088(8) -0.0222(9)

loop_
_atom_type_symbol
_atom_type_description
_atom_type_scat_dispersion_real
_atom_type_scat_dispersion_imag
_atom_type_scat_source
C C 0.0033 0.0016 'International Tables Vol C Tables 4.2.6.8 and 6.1.1.4'
H H 0.0000 0.0000 'International Tables Vol C Tables 4.2.6.8 and 6.1.1.4'
O O 0.0106 0.0060 'International Tables Vol C Tables 4.2.6.8 and 6.1.1.4'

loop_
_geom_angle_atom_site_label_1
_geom_angle_atom_site_label_2
_geom_angle_atom_site_label_3
_geom_angle
C1 O1 C4 107.51(11)
C11 O5 C12 116.62(12)
C6 O3 C7 115.75(12)
O4 C11 O5 122.92(14)
O4 C11 C10 125.48(13)
O5 C11 C10 111.60(12)
C10 C9 C4 127.57(14)
C10 C9 H9 116.2
C4 C9 H9 116.2
C3 C4 O1 109.18(13)
C3 C4 C9 131.18(14)
O1 C4 C9 119.63(13)
C9 C10 C11 119.41(14)
C9 C10 H10 120.3
C11 C10 H10 120.3
C1 C2 C3 106.68(13)
C1 C2 C6 126.29(14)
C3 C2 C6 126.99(14)
O1 C1 C2 109.51(13)
O1 C1 C5 116.10(13)
C2 C1 C5 134.38(14)
C4 C3 C2 107.12(13)
C4 C3 H3 126.4
C2 C3 H3 126.4
O2 C6 O3 123.85(14)
O2 C6 C2 126.00(14)
O3 C6 C2 110.15(12)
O5 C12 H12A 109.5
O5 C12 H12B 109.5
H12A C12 H12B 109.5
O5 C12 H12C 109.5
H12A C12 H12C 109.5
H12B C12 H12C 109.5
C1 C5 H5A 109.5
C1 C5 H5B 109.5
H5A C5 H5B 109.5
C1 C5 H5C 109.5
H5A C5 H5C 109.5
H5B C5 H5C 109.5
O3 C7 C8 107.26(13)
O3 C7 H7A 110.3
C8 C7 H7A 110.3
O3 C7 H7B 110.3
C8 C7 H7B 110.3
H7A C7 H7B 108.5
C7 C8 H8A 109.5
C7 C8 H8B 109.5
H8A C8 H8B 109.5
C7 C8 H8C 109.5
H8A C8 H8C 109.5
H8B C8 H8C 109.5

loop_
_geom_bond_atom_site_label_1
_geom_bond_atom_site_label_2
_geom_bond_distance
O1 C1 1.3625(18)
O1 C4 1.3900(17)
O4 C11 1.2168(18)
O5 C11 1.3421(18)
O5 C12 1.4438(19)
O3 C6 1.3432(18)
O3 C7 1.4515(18)
O2 C6 1.2120(18)
C11 C10 1.467(2)
C9 C10 1.338(2)
C9 C4 1.429(2)
C9 H9 0.9500
C4 C3 1.353(2)
C10 H10 0.9500
C2 C1 1.370(2)
C2 C3 1.428(2)
C2 C6 1.469(2)
C1 C5 1.484(2)
C3 H3 0.9500
C12 H12A 0.9800
C12 H12B 0.9800
C12 H12C 0.9800
C5 H5A 0.9800
C5 H5B 0.9800
C5 H5C 0.9800
C7 C8 1.500(2)
C7 H7A 0.9900
C7 H7B 0.9900
C8 H8A 0.9800
C8 H8B 0.9800
C8 H8C 0.9800

loop_
_geom_torsion_atom_site_label_1
_geom_torsion_atom_site_label_2
_geom_torsion_atom_site_label_3
_geom_torsion_atom_site_label_4
_geom_torsion
C12 O5 C11 O4 2.8(2)
C12 O5 C11 C10 -177.48(12)
C1 O1 C4 C3 0.44(16)
C1 O1 C4 C9 179.30(13)
C10 C9 C4 C3 175.64(16)
C10 C9 C4 O1 -2.9(2)
C4 C9 C10 C11 -178.67(14)
O4 C11 C10 C9 -3.6(2)
O5 C11 C10 C9 176.71(13)
C4 O1 C1 C2 -0.40(15)
C4 O1 C1 C5 -179.53(12)
C3 C2 C1 O1 0.22(16)
C6 C2 C1 O1 -177.63(13)
C3 C2 C1 C5 179.12(16)
C6 C2 C1 C5 1.3(3)
O1 C4 C3 C2 -0.30(16)
C9 C4 C3 C2 -178.99(15)
C1 C2 C3 C4 0.06(17)
C6 C2 C3 C4 177.88(14)
C7 O3 C6 O2 1.7(2)
C7 O3 C6 C2 -177.91(12)
C1 C2 C6 O2 -9.6(3)
C3 C2 C6 O2 172.96(15)
C1 C2 C6 O3 169.93(14)
C3 C2 C6 O3 -7.5(2)
C6 O3 C7 C8 -179.29(13)
